data_2205696
loop_
_publ_author_name
'Yao, Guang-Min'
'Wang, Yu-Bo'
'Wang, Li-Quan'
'Qin, Guo-Wei'

_publ_section_title
;
 3,5-Dihydroxy-2-hydroxymethyl-4<i>H</i>-pyran-4-one
;
_journal_issue 5
_journal_name_full 'Acta Crystallographica Section E'
_journal_page_first o1403
_journal_page_last o1405
_journal_paper_doi 10.1107/S1600536805011633
_journal_volume 61
_journal_year 2005
_chemical_formula_iupac 'C6 H6 O5'
_chemical_formula_moiety 'C6 H6 O5'
_chemical_formula_sum 'C6 H6 O5'
_chemical_formula_weight 158.11
_chemical_melting_point 460
_chemical_name_common '3-hydroxykojic acid'
_chemical_name_systematic 3,5-dihydroxy-2-hydroxymethyl-4H-pyran-4-one
_space_group_IT_number 2
_symmetry_cell_setting triclinic
_symmetry_space_group_name_Hall '-P 1'
_symmetry_space_group_name_H-M 'P -1'
_atom_sites_solution_hydrogens geom
_atom_sites_solution_primary direct
_atom_sites_solution_secondary difmap
_audit_creation_method SHELXL97
_cell_angle_alpha 93.026(2)
_cell_angle_beta 109.337(2)
_cell_angle_gamma 109.787(2)
_cell_formula_units_Z 4
_cell_length_a 8.2045(9)
_cell_length_b 8.9704(10)
_cell_length_c 9.6826(10)
_cell_measurement_reflns_used 1957
_cell_measurement_temperature 293(2)
_cell_measurement_theta_max 56.108
_cell_measurement_theta_min 4.911
_cell_volume 621.71(12)
_computing_cell_refinement SMART
_computing_data_collection 'SMART (Bruker, 2000) '
_computing_data_reduction 'SAINT and SHELXTL (Bruker, 2000)'
_computing_molecular_graphics
;
'ORTEPIII (Burnett & Johnson, 1996), ORTEP-3 for Windows (Farrugia, 1997)
and CAMERON (Watkin et al., 1993) '
;
_computing_publication_material 'SHELXTL (Bruker, 2000)'
_computing_structure_refinement 'SHELXL97 (Sheldrick, 1997)'
_computing_structure_solution 'SHELXS97 (Sheldrick, 1997)'
_diffrn_ambient_temperature 293(2)
_diffrn_measured_fraction_theta_full 0.981
_diffrn_measured_fraction_theta_max 0.981
_diffrn_measurement_device_type 'Bruker SMART CCD area-detector'
_diffrn_measurement_method '\f and \w'
_diffrn_radiation_monochromator graphite
_diffrn_radiation_type MoK\a
_diffrn_radiation_wavelength 0.71073
_diffrn_reflns_av_R_equivalents 0.0628
_diffrn_reflns_av_sigmaI/netI 0.0432
_diffrn_reflns_limit_h_max 10
_diffrn_reflns_limit_h_min -8
_diffrn_reflns_limit_k_max 11
_diffrn_reflns_limit_k_min -11
_diffrn_reflns_limit_l_max 11
_diffrn_reflns_limit_l_min -10
_diffrn_reflns_number 3405
_diffrn_reflns_theta_full 26.00
_diffrn_reflns_theta_max 26.00
_diffrn_reflns_theta_min 2.27
_exptl_absorpt_coefficient_mu 0.151
_exptl_absorpt_correction_T_max 0.939
_exptl_absorpt_correction_T_min 0.914
_exptl_absorpt_correction_type multi-scan
_exptl_absorpt_process_details '(SADABS; Sheldrick, 1996)'
_exptl_crystal_colour colorless
_exptl_crystal_density_diffrn 1.689
_exptl_crystal_density_method 'not measured'
_exptl_crystal_description plate
_exptl_crystal_F_000 328
_exptl_crystal_size_max 0.513
_exptl_crystal_size_mid 0.502
_exptl_crystal_size_min 0.385
_refine_diff_density_max 0.552
_refine_diff_density_min -0.393
_refine_ls_extinction_method none
_refine_ls_goodness_of_fit_ref 1.075
_refine_ls_hydrogen_treatment constr
_refine_ls_matrix_type full
_refine_ls_number_parameters 205
_refine_ls_number_reflns 2387
_refine_ls_number_restraints 0
_refine_ls_restrained_S_all 1.075
_refine_ls_R_factor_all 0.0672
_refine_ls_R_factor_gt 0.0609
_refine_ls_shift/su_max 0.000
_refine_ls_shift/su_mean 0.000
_refine_ls_structure_factor_coef Fsqd
_refine_ls_weighting_details 'calc w=1/[\s^2^(Fo^2^)+(0.1098P)^2^+0.1959P] where P=(Fo^2^+2Fc^2^)/3'
_refine_ls_weighting_scheme calc
_refine_ls_wR_factor_gt 0.1745
_refine_ls_wR_factor_ref 0.1818
_reflns_number_gt 2007
_reflns_number_total 2387
_reflns_threshold_expression I>2\s(I)
_cod_data_source_file dn6212.cif
_cod_data_source_block I
_cod_database_code 2205696
_cod_database_fobs_code 2205696

loop_
_symmetry_equiv_pos_as_xyz
'x, y, z'
'-x, -y, -z'

loop_
_atom_site_label
_atom_site_fract_x
_atom_site_fract_y
_atom_site_fract_z
_atom_site_U_iso_or_equiv
_atom_site_adp_type
_atom_site_calc_flag
_atom_site_refinement_flags
_atom_site_occupancy
_atom_site_type_symbol
O1 1.0093(2) 0.58572(19) 0.80116(18) 0.0395(4) Uani d . 1 O
O2 1.4542(2) 0.5796(2) 0.83150(19) 0.0435(5) Uani d . 1 O
H2 1.4774 0.5107 0.7914 0.065 Uiso calc R 1 H
O3 1.2114(2) 0.33178(19) 0.59512(18) 0.0412(4) Uani d . 1 O
O4 0.8319(2) 0.25457(19) 0.49931(17) 0.0397(4) Uani d . 1 O
H4 0.8893 0.2114 0.4676 0.059 Uiso calc R 1 H
O5 0.6403(2) 0.41613(19) 0.77607(18) 0.0401(4) Uani d . 1 O
H5 0.6083 0.3199 0.7800 0.060 Uiso calc R 1 H
O6 0.8723(2) 0.15192(19) 0.90459(18) 0.0397(4) Uani d . 1 O
O7 1.3335(2) 0.1999(2) 0.9222(2) 0.0567(6) Uani d . 1 O
H7 1.3832 0.2659 1.0002 0.085 Uiso calc R 1 H
O8 1.1186(2) -0.0459(2) 0.68921(19) 0.0447(5) Uani d . 1 O
O9 0.7316(2) -0.1598(2) 0.5973(2) 0.0497(5) Uani d . 1 O
H9 0.7939 -0.1873 0.5579 0.075 Uiso calc R 1 H
O10 0.5079(3) 0.0972(3) 0.7481(5) 0.1091(12) Uani d . 1 O
H10 0.4037 0.0655 0.7523 0.164 Uiso calc R 1 H
C1 1.1945(3) 0.6202(3) 0.8477(3) 0.0380(6) Uani d . 1 C
H1 1.2744 0.7040 0.9278 0.046 Uiso calc R 1 H
C2 1.2670(3) 0.5386(2) 0.7830(2) 0.0308(5) Uani d . 1 C
C3 1.1486(3) 0.4085(2) 0.6583(2) 0.0286(5) Uani d . 1 C
C4 0.9531(3) 0.3751(2) 0.6146(2) 0.0288(5) Uani d . 1 C
C5 0.8897(3) 0.4626(3) 0.6857(2) 0.0323(5) Uani d . 1 C
C6 0.6914(3) 0.4430(3) 0.6508(2) 0.0378(5) Uani d . 1 C
H6A 0.6743 0.5393 0.6192 0.045 Uiso calc R 1 H
H6B 0.6107 0.3527 0.5693 0.045 Uiso calc R 1 H
C7 1.0597(3) 0.2074(3) 0.9482(2) 0.0388(6) Uani d . 1 C
H7A 1.1312 0.2923 1.0288 0.047 Uiso calc R 1 H
C8 1.1469(3) 0.1460(3) 0.8812(2) 0.0348(5) Uani d . 1 C
C9 1.0438(3) 0.0151(2) 0.7552(2) 0.0317(5) Uani d . 1 C
C10 0.8451(3) -0.0382(2) 0.7131(2) 0.0322(5) Uani d . 1 C
C11 0.7673(3) 0.0297(3) 0.7863(3) 0.0357(5) Uani d . 1 C
C12 0.5636(3) -0.0203(3) 0.7497(4) 0.0617(9) Uani d . 1 C
H12A 0.4979 -0.0904 0.6527 0.074 Uiso calc R 1 H
H12B 0.5305 -0.0825 0.8221 0.074 Uiso calc R 1 H

loop_
_atom_site_aniso_label
_atom_site_aniso_U_11
_atom_site_aniso_U_22
_atom_site_aniso_U_33
_atom_site_aniso_U_12
_atom_site_aniso_U_13
_atom_site_aniso_U_23
O1 0.0219(8) 0.0429(9) 0.0421(9) 0.0069(6) 0.0067(7) -0.0144(7)
O2 0.0190(8) 0.0454(10) 0.0487(10) 0.0056(7) 0.0027(7) -0.0218(7)
O3 0.0270(8) 0.0439(9) 0.0407(9) 0.0092(7) 0.0061(7) -0.0167(7)
O4 0.0217(8) 0.0407(9) 0.0378(9) 0.0029(6) 0.0006(6) -0.0155(7)
O5 0.0266(8) 0.0422(9) 0.0482(9) 0.0090(7) 0.0152(7) -0.0007(7)
O6 0.0229(8) 0.0383(9) 0.0458(9) 0.0047(6) 0.0081(7) -0.0137(7)
O7 0.0188(8) 0.0720(13) 0.0519(11) 0.0001(8) 0.0033(7) -0.0296(9)
O8 0.0258(8) 0.0430(9) 0.0520(10) 0.0045(7) 0.0110(7) -0.0169(8)
O9 0.0222(8) 0.0477(10) 0.0545(11) 0.0004(7) 0.0030(7) -0.0288(8)
O10 0.0375(12) 0.0441(12) 0.260(4) 0.0178(9) 0.0694(18) 0.0316(16)
C1 0.0221(10) 0.0392(12) 0.0384(12) 0.0037(9) 0.0051(9) -0.0151(9)
C2 0.0176(9) 0.0314(10) 0.0311(10) 0.0016(8) 0.0035(8) -0.0065(8)
C3 0.0224(10) 0.0285(10) 0.0274(10) 0.0045(8) 0.0065(8) -0.0024(8)
C4 0.0199(10) 0.0291(10) 0.0261(10) 0.0022(8) 0.0033(8) -0.0034(8)
C5 0.0222(10) 0.0336(11) 0.0303(11) 0.0036(8) 0.0050(8) -0.0035(8)
C6 0.0220(10) 0.0462(13) 0.0383(12) 0.0105(9) 0.0067(9) -0.0024(10)
C7 0.0226(11) 0.0404(12) 0.0364(12) 0.0021(9) 0.0031(9) -0.0112(10)
C8 0.0191(10) 0.0379(12) 0.0321(11) 0.0014(8) 0.0025(8) -0.0068(9)
C9 0.0232(10) 0.0299(10) 0.0331(11) 0.0054(8) 0.0056(8) -0.0026(8)
C10 0.0214(10) 0.0271(10) 0.0341(11) 0.0025(8) 0.0017(8) -0.0065(8)
C11 0.0229(11) 0.0287(10) 0.0424(12) 0.0054(8) 0.0026(9) -0.0071(9)
C12 0.0234(12) 0.0423(14) 0.100(2) 0.0071(10) 0.0091(13) -0.0191(14)

loop_
_atom_type_symbol
_atom_type_description
_atom_type_scat_dispersion_real
_atom_type_scat_dispersion_imag
_atom_type_scat_source
C C 0.0033 0.0016 'International Tables Vol C Tables 4.2.6.8 and 6.1.1.4'
H H 0.0000 0.0000 'International Tables Vol C Tables 4.2.6.8 and 6.1.1.4'
O O 0.0106 0.0060 'International Tables Vol C Tables 4.2.6.8 and 6.1.1.4'

loop_
_geom_angle_atom_site_label_1
_geom_angle_atom_site_label_2
_geom_angle_atom_site_label_3
_geom_angle
C1 O1 C5 119.87(17)
C2 O2 H2 109.5
C4 O4 H4 109.5
C6 O5 H5 109.5
C7 O6 C11 118.86(17)
C8 O7 H7 109.5
C10 O9 H9 109.5
C12 O10 H10 109.5
C2 C1 O1 122.39(19)
C2 C1 H1 118.8
O1 C1 H1 118.8
C1 C2 O2 120.35(18)
C1 C2 C3 120.67(19)
O2 C2 C3 118.96(18)
O3 C3 C4 122.93(18)
O3 C3 C2 122.27(18)
C4 C3 C2 114.80(18)
O4 C4 C5 119.97(18)
O4 C4 C3 118.79(17)
C5 C4 C3 121.24(18)
C4 C5 O1 121.01(19)
C4 C5 C6 126.97(19)
O1 C5 C6 112.01(18)
O5 C6 C5 111.42(17)
O5 C6 H6A 109.3
C5 C6 H6A 109.3
O5 C6 H6B 109.3
C5 C6 H6B 109.3
H6A C6 H6B 108.0
C8 C7 O6 122.97(18)
C8 C7 H7A 118.5
O6 C7 H7A 118.5
C7 C8 O7 124.02(19)
C7 C8 C9 121.12(19)
O7 C8 C9 114.85(19)
O8 C9 C10 123.02(19)
O8 C9 C8 123.48(19)
C10 C9 C8 113.50(19)
C11 C10 O9 118.14(19)
C11 C10 C9 121.95(19)
O9 C10 C9 119.91(19)
C10 C11 O6 121.58(19)
C10 C11 C12 124.8(2)
O6 C11 C12 113.6(2)
O10 C12 C11 114.2(2)
O10 C12 H12A 108.7
C11 C12 H12A 108.7
O10 C12 H12B 108.7
C11 C12 H12B 108.7
H12A C12 H12B 107.6

loop_
_geom_bond_atom_site_label_1
_geom_bond_atom_site_label_2
_geom_bond_distance
O1 C1 1.349(3)
O1 C5 1.357(2)
O2 C2 1.355(2)
O2 H2 0.8200
O3 C3 1.232(2)
O4 C4 1.347(2)
O4 H4 0.8200
O5 C6 1.416(3)
O5 H5 0.8200
O6 C7 1.349(2)
O6 C11 1.353(3)
O7 C8 1.346(3)
O7 H7 0.8200
O8 C9 1.239(3)
O9 C10 1.344(2)
O9 H9 0.8200
O10 C12 1.283(3)
O10 H10 0.8200
C1 C2 1.333(3)
C1 H1 0.9300
C2 C3 1.438(3)
C3 C4 1.433(3)
C4 C5 1.348(3)
C5 C6 1.492(3)
C6 H6A 0.9700
C6 H6B 0.9700
C7 C8 1.331(3)
C7 H7A 0.9300
C8 C9 1.440(3)
C9 C10 1.436(3)
C10 C11 1.342(3)
C11 C12 1.484(3)
C12 H12A 0.9700
C12 H12B 0.9700

loop_
_geom_hbond_atom_site_label_D
_geom_hbond_atom_site_label_H
_geom_hbond_atom_site_label_A
_geom_hbond_site_symmetry_A
_geom_hbond_distance_DH
_geom_hbond_distance_HA
_geom_hbond_distance_DA
_geom_hbond_angle_DHA
O2 H2 O5 1_655 0.82 1.85 2.597(2) 151.4
O2 H2 O3 . 0.82 2.35 2.756(2) 111.5
O4 H4 O8 2_756 0.82 2.04 2.765(2) 147.9
O4 H4 O3 . 0.82 2.33 2.755(2) 112.8
O5 H5 O10 . 0.82 1.85 2.657(3) 168.3
O7 H7 O2 2_867 0.82 1.85 2.655(2) 166.6
O9 H9 O3 2_756 0.82 1.90 2.614(2) 145.7
O9 H9 O8 . 0.82 2.37 2.784(2) 112.0
O10 H10 O8 1_455 0.82 2.06 2.849(2) 160.7
O10 H10 O7 1_455 0.82 2.32 2.839(3) 121.9

loop_
_cod_related_entry_id
_cod_related_entry_database
_cod_related_entry_code
1 ChemSpider 144615
